data_1501680
loop_
_publ_author_name
'Zhang, Fen'
'Roznyatovskiy, Vladimir'
'Fan, Fu-Ren F.'
'Lynch, Vincent'
'Sessler, Jonathan L.'
'Bard, Allen J.'

_publ_section_title
;
 A Method for Rapid Screening of Photosensitizers by Scanning
 Electrochemical Microscopy (SECM) and the Synthesis and Testing of a
 Porphyrin Sensitizer
;
_journal_issue 5
_journal_name_full 'The Journal of Physical Chemistry C'
_journal_page_first 2592
_journal_paper_doi 10.1021/jp110482v
_journal_volume 115
_journal_year 2011
_chemical_formula_moiety 'C50 H46 N4 O4 S4'
_chemical_formula_sum 'C50 H46 N4 O4 S4'
_chemical_formula_weight 895.15
_chemical_name_systematic
;
 ?
;
_space_group_IT_number 14
_symmetry_cell_setting monoclinic
_symmetry_space_group_name_Hall '-P 2ybc'
_symmetry_space_group_name_H-M 'P 1 21/c 1'
_atom_sites_solution_hydrogens geom
_atom_sites_solution_primary direct
_atom_sites_solution_secondary difmap
_audit_creation_method SHELXL-97
_cell_angle_alpha 90.00
_cell_angle_beta 100.667(4)
_cell_angle_gamma 90.00
_cell_formula_units_Z 4
_cell_length_a 17.7560(10)
_cell_length_b 21.9782(12)
_cell_length_c 11.5593(7)
_cell_measurement_reflns_used 10412
_cell_measurement_temperature 153(2)
_cell_measurement_theta_max 27.5
_cell_measurement_theta_min 2.0
_cell_volume 4433.0(4)
_computing_cell_refinement 'Collect software, Nonius B.V. 1998'
_computing_data_collection 'Collect software, Nonius B.V. 1998'
_computing_data_reduction
;
DENZO and Scalepack (Otwinoski and Minor, 1997)
;
_computing_molecular_graphics 'XP SHELXTL/PC, Siemens Analytical'
_computing_structure_refinement 'XL SHELXTL/PC, Siemens Analytical'
_computing_structure_solution
;

SIR97 - Altomare A., Burla M.C., Camalli M., Cascarano G.L., Giacovazzo C., 
Guagliardi A., Moliterni A.G.G., Polidori G.,Spagna R.
;
_diffrn_ambient_temperature 153(2)
_diffrn_measured_fraction_theta_full 0.998
_diffrn_measured_fraction_theta_max 0.998
_diffrn_measurement_device_type 'Nonius Kappa CCD'
_diffrn_measurement_method \w-scans
_diffrn_radiation_monochromator graphite
_diffrn_radiation_source 'fine-focus sealed tube'
_diffrn_radiation_type MoK\a
_diffrn_radiation_wavelength 0.71069
_diffrn_reflns_av_R_equivalents 0.0265
_diffrn_reflns_av_sigmaI/netI 0.0358
_diffrn_reflns_limit_h_max 21
_diffrn_reflns_limit_h_min -21
_diffrn_reflns_limit_k_max 25
_diffrn_reflns_limit_k_min -26
_diffrn_reflns_limit_l_max 13
_diffrn_reflns_limit_l_min -13
_diffrn_reflns_number 15074
_diffrn_reflns_theta_full 25.00
_diffrn_reflns_theta_max 25.00
_diffrn_reflns_theta_min 2.96
_exptl_absorpt_coefficient_mu 0.265
_exptl_absorpt_correction_T_max 1.00
_exptl_absorpt_correction_T_min 0.85
_exptl_absorpt_correction_type multi-scan
_exptl_absorpt_process_details
;
DENZO and Scalepack (Otwinoski and Minor, 1997)
;
_exptl_crystal_colour red
_exptl_crystal_density_diffrn 1.341
_exptl_crystal_density_method 'not measured'
_exptl_crystal_description plate
_exptl_crystal_F_000 1880
_exptl_crystal_size_max 0.52
_exptl_crystal_size_mid 0.40
_exptl_crystal_size_min 0.10
_refine_diff_density_max 1.344
_refine_diff_density_min -0.895
_refine_diff_density_rms 0.085
_refine_ls_extinction_method none
_refine_ls_goodness_of_fit_ref 2.192
_refine_ls_hydrogen_treatment constr
_refine_ls_matrix_type full
_refine_ls_number_parameters 722
_refine_ls_number_reflns 7778
_refine_ls_number_restraints 917
_refine_ls_restrained_S_all 2.384
_refine_ls_R_factor_all 0.1420
_refine_ls_R_factor_gt 0.1037
_refine_ls_shift/su_max 0.052
_refine_ls_shift/su_mean 0.005
_refine_ls_structure_factor_coef Fsqd
_refine_ls_weighting_details 'calc w=1/[\s^2^(Fo^2^)+(0.1000P)^2^] where P=(Fo^2^+2Fc^2^)/3'
_refine_ls_weighting_scheme calc
_refine_ls_wR_factor_gt 0.2969
_refine_ls_wR_factor_ref 0.3177
_reflns_number_gt 5123
_reflns_number_total 7778
_reflns_threshold_expression >2sigma(I)
_cod_data_source_file jp110482v_si_002.cif
_cod_data_source_block shelxl
_cod_depositor_comments
;
The following automatic conversions were performed:

'_symmetry_cell_setting' value 'Monoclinic' changed to 'monoclinic'
according to /home/saulius/struct/CIF-dictionaries/cif_core.dic
dictionary named 'cif_core.dic' version 2.4.1 from 2010-06-29.

Automatic conversion script
Id: cif_fix_values 1715 2011-07-08 13:25:40Z adriana 
;
_cod_original_sg_symbol_H-M P21/c
_cod_database_code 1501680

loop_
_symmetry_equiv_pos_as_xyz
'x, y, z'
'-x, y+1/2, -z+1/2'
'-x, -y, -z'
'x, -y-1/2, z-1/2'

loop_
_atom_site_label
_atom_site_type_symbol
_atom_site_fract_x
_atom_site_fract_y
_atom_site_fract_z
_atom_site_U_iso_or_equiv
_atom_site_adp_type
_atom_site_occupancy
_atom_site_symmetry_multiplicity
_atom_site_calc_flag
_atom_site_refinement_flags
_atom_site_disorder_assembly
_atom_site_disorder_group
C1 C 0.2229(3) 0.6330(2) 0.4358(4) 0.0541(13) Uani 1 1 d U C .
C2 C 0.2182(3) 0.5659(2) 0.4247(5) 0.0574(13) Uani 1 1 d U C .
C3 C 0.2641(3) 0.5511(2) 0.3450(5) 0.0565(13) Uani 1 1 d U . .
C4 C 0.2946(3) 0.6076(2) 0.3080(4) 0.0502(12) Uani 1 1 d U . .
C5 C 0.3430(3) 0.6104(2) 0.2256(4) 0.0528(13) Uani 1 1 d DU . .
H5 H 0.3593 0.5726 0.1992 0.063 Uiso 1 1 calc R . .
C10 C 0.3811(3) 0.8239(2) 0.1479(5) 0.0678(16) Uani 1 1 d DU . .
H10 H 0.4113 0.8465 0.1032 0.081 Uiso 1 1 calc R A 1
C11 C 0.3422(3) 0.8578(2) 0.2195(5) 0.0585(14) Uani 1 1 d U C .
C12 C 0.3423(3) 0.9243(3) 0.2209(5) 0.0664(15) Uani 1 1 d U . .
C13 C 0.2990(3) 0.9404(2) 0.2995(5) 0.0627(14) Uani 1 1 d U . .
C14 C 0.2730(3) 0.8844(2) 0.3458(4) 0.0536(13) Uani 1 1 d U . .
C15 C 0.2263(3) 0.8816(2) 0.4303(4) 0.0523(13) Uani 1 1 d U . .
H15 H 0.2100 0.9195 0.4566 0.063 Uiso 1 1 calc R . .
C16 C 0.2008(3) 0.8298(2) 0.4805(4) 0.0486(12) Uani 1 1 d U . .
C17 C 0.1534(3) 0.8255(2) 0.5668(4) 0.0504(12) Uani 1 1 d U . .
C18 C 0.1436(3) 0.7652(2) 0.5902(4) 0.0517(13) Uani 1 1 d U . .
C19 C 0.1835(3) 0.7307(2) 0.5162(4) 0.0496(12) Uani 1 1 d U C .
C20 C 0.1857(3) 0.6675(2) 0.5069(4) 0.0540(13) Uani 1 1 d U . .
H20 H 0.1580 0.6455 0.5560 0.065 Uiso 1 1 calc R C .
S2 S 0.01731(13) 0.34907(8) 0.6370(3) 0.1194(9) Uani 1 1 d DU . .
C25 C 0.0936(3) 0.3688(2) 0.5743(5) 0.0586(14) Uani 1 1 d DU D .
C26 C 0.1275(4) 0.3178(3) 0.5450(6) 0.0809(19) Uani 1 1 d DU . .
H26 H 0.1714 0.3178 0.5088 0.097 Uiso 1 1 calc R . .
C27 C 0.0906(4) 0.2634(3) 0.5742(6) 0.0825(19) Uani 1 1 d DU . .
H27 H 0.1074 0.2237 0.5586 0.099 Uiso 1 1 calc R . .
C28 C 0.0328(3) 0.2735(2) 0.6232(5) 0.0690(16) Uani 1 1 d DU . .
H28 H 0.0024 0.2425 0.6487 0.083 Uiso 1 1 calc R . .
C29 C 0.2767(3) 0.4893(2) 0.2934(4) 0.0524(13) Uani 1 1 d U . .
C30 C 0.3259(3) 0.4502(3) 0.3279(6) 0.0720(16) Uani 1 1 d U . .
H30 H 0.3642 0.4549 0.3965 0.086 Uiso 1 1 calc R . .
C31 C 0.3195(4) 0.3963(3) 0.2531(6) 0.0783(18) Uani 1 1 d U . .
H31 H 0.3528 0.3622 0.2685 0.094 Uiso 1 1 calc R . .
C32 C 0.2621(3) 0.3997(2) 0.1608(5) 0.0601(14) Uani 1 1 d DU . .
C42 C 0.3843(4) 0.9647(3) 0.1478(6) 0.0773(18) Uani 1 1 d U . .
H42A H 0.3617 1.0060 0.1433 0.093 Uiso 1 1 calc R . .
H42B H 0.3777 0.9483 0.0667 0.093 Uiso 1 1 calc R . .
C43 C 0.4694(4) 0.9687(3) 0.1999(7) 0.096(2) Uani 1 1 d U . .
H43A H 0.4761 0.9824 0.2818 0.144 Uiso 1 1 calc R C .
H43B H 0.4940 0.9978 0.1543 0.144 Uiso 1 1 calc R . .
H43C H 0.4930 0.9286 0.1971 0.144 Uiso 1 1 calc R . .
C44 C 0.2816(4) 1.0050(3) 0.3368(6) 0.0759(17) Uani 1 1 d U . .
H44A H 0.2741 1.0319 0.2668 0.091 Uiso 1 1 calc R C .
H44B H 0.2332 1.0046 0.3676 0.091 Uiso 1 1 calc R . .
C45 C 0.3439(4) 1.0305(3) 0.4286(7) 0.089(2) Uani 1 1 d U . .
H45A H 0.3486 1.0062 0.5006 0.134 Uiso 1 1 calc R . .
H45B H 0.3316 1.0727 0.4456 0.134 Uiso 1 1 calc R . .
H45C H 0.3925 1.0295 0.3999 0.134 Uiso 1 1 calc R . .
C46 C 0.1201(3) 0.8789(2) 0.6216(5) 0.0571(13) Uani 1 1 d U . .
H46A H 0.1523 0.9151 0.6156 0.069 Uiso 1 1 calc R C .
H46B H 0.1225 0.8704 0.7063 0.069 Uiso 1 1 calc R . .
C47 C 0.0381(3) 0.8939(3) 0.5665(5) 0.0588(14) Uani 1 1 d U . .
H47A H 0.0063 0.8568 0.5642 0.071 Uiso 1 1 calc R . .
H47B H 0.0177 0.9246 0.6153 0.071 Uiso 1 1 calc R . .
C48 C 0.0329(4) 0.9183(3) 0.4428(6) 0.0750(17) Uani 1 1 d U . .
C49 C -0.0217(8) 0.9041(5) 0.2429(7) 0.166(5) Uani 1 1 d U . .
H49A H -0.0498 0.9427 0.2363 0.249 Uiso 1 1 calc R C .
H49B H -0.0513 0.8738 0.1912 0.249 Uiso 1 1 calc R . .
H49C H 0.0281 0.9101 0.2198 0.249 Uiso 1 1 calc R . .
O1 O -0.0102(4) 0.8827(2) 0.3642(4) 0.1051(16) Uani 1 1 d U . .
O2 O 0.0638(3) 0.9638(2) 0.4191(4) 0.0938(15) Uani 1 1 d U . .
C50 C 0.0989(3) 0.7385(3) 0.6745(4) 0.0617(14) Uani 1 1 d U . .
H50A H 0.0953 0.7682 0.7366 0.093 Uiso 1 1 calc R . .
H50B H 0.1247 0.7018 0.7098 0.093 Uiso 1 1 calc R . .
H50C H 0.0473 0.7281 0.6328 0.093 Uiso 1 1 calc R . .
N1 N 0.2688(2) 0.65563(19) 0.3618(4) 0.0525(11) Uani 1 1 d U . .
H1 H 0.2793 0.6942 0.3516 0.063 Uiso 0.50 1 calc PR C .
N2 N 0.2185(2) 0.77124(18) 0.4518(3) 0.0490(10) Uani 1 1 d U C .
H2 H 0.2475 0.7613 0.4006 0.059 Uiso 0.50 1 calc PR . .
N3 N 0.3008(2) 0.83515(19) 0.2972(4) 0.0537(11) Uani 1 1 d U C .
H3 H 0.2935 0.7966 0.3127 0.064 Uiso 0.50 1 calc PR . .
N4 N 0.3510(2) 0.72049(18) 0.2042(3) 0.0511(10) Uani 1 1 d DU . .
H4 H 0.3238 0.7305 0.2576 0.061 Uiso 0.50 1 calc PR B 1
C6 C 0.3702(2) 0.6622(2) 0.1779(4) 0.0520(12) Uani 1 1 d DU C .
C37 C 0.4553(4) 0.6127(3) 0.0435(7) 0.0843(19) Uani 1 1 d U . .
H37A H 0.4208 0.5981 -0.0272 0.126 Uiso 1 1 d R C .
H37B H 0.4642 0.5800 0.1021 0.126 Uiso 1 1 d R . .
H37C H 0.5041 0.6251 0.0230 0.126 Uiso 1 1 d R . .
C7 C 0.4155(3) 0.6662(3) 0.0857(5) 0.0470(19) Uani 0.60 1 d PDU C 1
C8 C 0.4215(3) 0.7276(3) 0.0601(5) 0.0427(16) Uani 0.60 1 d PDU C 1
C9 C 0.3814(3) 0.7608(3) 0.1334(6) 0.055(3) Uani 0.60 1 d PDU C 1
C38 C 0.4638(4) 0.7555(4) -0.0298(6) 0.0561(19) Uani 0.60 1 d PDU C 1
H38A H 0.4307 0.7866 -0.0759 0.067 Uiso 0.60 1 calc PR C 1
H38B H 0.4743 0.7235 -0.0849 0.067 Uiso 0.60 1 calc PR C 1
C39 C 0.5402(5) 0.7853(4) 0.0289(8) 0.078(2) Uani 0.60 1 d PDU C 1
H39A H 0.5346 0.8040 0.1048 0.093 Uiso 0.60 1 calc PR C 1
H39B H 0.5810 0.7541 0.0446 0.093 Uiso 0.60 1 calc PR C 1
C40 C 0.5616(4) 0.8337(4) -0.0528(7) 0.101(2) Uani 0.60 1 d PDU C 1
C41 C 0.6328(7) 0.8494(5) -0.2044(10) 0.094(3) Uani 0.60 1 d PDU C 1
H41A H 0.6176 0.8916 -0.1942 0.140 Uiso 0.60 1 calc PR C 1
H41B H 0.6157 0.8371 -0.2866 0.140 Uiso 0.60 1 calc PR C 1
H41C H 0.6887 0.8459 -0.1838 0.140 Uiso 0.60 1 calc PR C 1
O1A O 0.5985(6) 0.8107(5) -0.1296(9) 0.125(3) Uani 0.60 1 d PDU C 1
O2A O 0.5477(5) 0.8857(4) -0.0519(8) 0.118(3) Uani 0.60 1 d PDU C 1
C7B C 0.4339(4) 0.6653(4) 0.1175(6) 0.058(3) Uani 0.40 1 d PDU C 2
C8B C 0.4509(4) 0.7263(4) 0.1089(7) 0.060(2) Uani 0.40 1 d PDU C 2
C9B C 0.3950(8) 0.7607(3) 0.1529(15) 0.058(3) Uani 0.40 1 d PDU C 2
C38B C 0.5149(7) 0.7467(8) 0.0523(11) 0.080(3) Uani 0.40 1 d PDU C 2
H38C H 0.5533 0.7664 0.1139 0.096 Uiso 0.40 1 calc PR C 2
H38D H 0.5393 0.7098 0.0269 0.096 Uiso 0.40 1 calc PR C 2
C39B C 0.5008(7) 0.7875(8) -0.0467(12) 0.098(3) Uani 0.40 1 d PDU C 2
H39C H 0.4827 0.8266 -0.0192 0.118 Uiso 0.40 1 calc PR C 2
H39D H 0.4581 0.7704 -0.1050 0.118 Uiso 0.40 1 calc PR C 2
C40B C 0.5649(5) 0.8011(4) -0.1092(10) 0.103(3) Uani 0.40 1 d PDU C 2
C41B C 0.6688(9) 0.8637(8) -0.1355(15) 0.095(4) Uani 0.40 1 d PDU C 2
H41D H 0.6550 0.8465 -0.2148 0.142 Uiso 0.40 1 calc PR C 2
H41E H 0.7238 0.8582 -0.1066 0.142 Uiso 0.40 1 calc PR C 2
H41F H 0.6565 0.9072 -0.1380 0.142 Uiso 0.40 1 calc PR C 2
O1B O 0.6251(6) 0.8321(6) -0.0554(10) 0.091(3) Uani 0.40 1 d PDU C 2
O2B O 0.5622(7) 0.7843(6) -0.2072(9) 0.107(3) Uani 0.40 1 d PDU C 2
S1 S 0.19229(18) 0.44800(14) 0.4896(3) 0.0521(8) Uani 0.59 1 d PDU D 1
C22 C 0.1186(7) 0.5327(6) 0.5105(7) 0.096(3) Uani 0.59 1 d PDU D 1
H22 H 0.1023 0.5738 0.5123 0.116 Uiso 0.59 1 calc PR D 1
C23 C 0.0713(7) 0.4814(5) 0.5463(8) 0.083(3) Uani 0.59 1 d PDU D 1
H23 H 0.0211 0.4844 0.5632 0.100 Uiso 0.59 1 calc PR D 1
C21 C 0.1716(3) 0.5210(2) 0.4827(5) 0.0659(16) Uani 1 1 d DU . .
C24 C 0.1142(3) 0.4300(2) 0.5497(5) 0.0629(14) Uani 1 1 d DU . .
S1A S 0.1547(3) 0.4530(2) 0.4487(4) 0.0584(12) Uani 0.41 1 d PDU D 2
C22A C 0.1415(5) 0.5343(6) 0.6037(10) 0.063(3) Uani 0.41 1 d PDU D 2
H22A H 0.1448 0.5724 0.6430 0.076 Uiso 0.41 1 calc PR D 2
C23A C 0.1105(6) 0.4823(6) 0.6418(11) 0.063(3) Uani 0.41 1 d PDU D 2
H23A H 0.0902 0.4786 0.7120 0.076 Uiso 0.41 1 calc PR D 2
S3 S 0.21582(9) 0.46846(7) 0.16500(13) 0.0679(5) Uani 1 1 d U . .
S4 S 0.1787(3) 0.3687(2) -0.0657(5) 0.0791(14) Uani 0.43 1 d PDU E 1
C33 C 0.2472(7) 0.3595(5) 0.0586(7) 0.076(3) Uani 0.43 1 d PDU E 1
C34 C 0.2874(9) 0.3081(7) 0.0498(14) 0.080(3) Uani 0.43 1 d PDU E 1
H34 H 0.3280 0.2944 0.1095 0.096 Uiso 0.43 1 calc PR E 1
C35 C 0.2624(8) 0.2762(6) -0.0592(14) 0.078(3) Uani 0.43 1 d PDU E 1
H35 H 0.2849 0.2394 -0.0792 0.094 Uiso 0.43 1 calc PR E 1
C36 C 0.2062(7) 0.3028(5) -0.1270(11) 0.073(3) Uani 0.43 1 d PDU E 1
H36 H 0.1826 0.2878 -0.2020 0.088 Uiso 0.43 1 calc PR E 1
S4A S 0.2902(3) 0.29649(17) 0.0504(4) 0.0869(11) Uani 0.57 1 d PDU E 2
C33A C 0.2412(6) 0.3618(4) 0.0597(8) 0.073(2) Uani 0.57 1 d PDU E 2
C34A C 0.1851(8) 0.3708(6) -0.0337(12) 0.085(3) Uani 0.57 1 d PDU E 2
H34A H 0.1515 0.4047 -0.0436 0.102 Uiso 0.57 1 calc PR E 2
C35A C 0.1829(7) 0.3217(6) -0.1174(10) 0.085(3) Uani 0.57 1 d PDU E 2
H35A H 0.1469 0.3196 -0.1892 0.102 Uiso 0.57 1 calc PR E 2
C36A C 0.2351(6) 0.2806(5) -0.0846(9) 0.085(3) Uani 0.57 1 d PDU E 2
H36A H 0.2420 0.2458 -0.1301 0.102 Uiso 0.57 1 calc PR E 2

loop_
_atom_site_aniso_label
_atom_site_aniso_U_11
_atom_site_aniso_U_22
_atom_site_aniso_U_33
_atom_site_aniso_U_23
_atom_site_aniso_U_13
_atom_site_aniso_U_12
C1 0.058(3) 0.042(3) 0.064(3) 0.010(2) 0.017(3) -0.002(2)
C2 0.055(3) 0.043(3) 0.077(3) 0.012(2) 0.018(3) 0.000(2)
C3 0.048(3) 0.046(3) 0.074(3) 0.008(2) 0.008(3) -0.001(2)
C4 0.047(3) 0.041(3) 0.062(3) 0.005(2) 0.008(2) -0.001(2)
C5 0.052(3) 0.043(3) 0.063(3) -0.001(2) 0.007(2) 0.002(2)
C10 0.077(4) 0.055(3) 0.079(4) -0.004(3) 0.035(3) -0.013(3)
C11 0.066(3) 0.049(3) 0.063(3) 0.004(2) 0.019(3) -0.011(3)
C12 0.072(3) 0.055(3) 0.078(4) 0.001(3) 0.029(3) -0.014(3)
C13 0.074(4) 0.047(3) 0.070(3) 0.007(2) 0.023(3) -0.004(3)
C14 0.061(3) 0.041(3) 0.060(3) 0.002(2) 0.017(3) -0.005(2)
C15 0.057(3) 0.043(3) 0.056(3) 0.002(2) 0.009(2) -0.003(2)
C16 0.051(3) 0.049(3) 0.047(3) -0.003(2) 0.011(2) -0.002(2)
C17 0.048(3) 0.052(3) 0.050(3) 0.000(2) 0.008(2) -0.006(2)
C18 0.053(3) 0.057(3) 0.045(3) 0.001(2) 0.009(2) -0.008(2)
C19 0.050(3) 0.049(3) 0.049(3) 0.002(2) 0.006(2) -0.005(2)
C20 0.057(3) 0.049(3) 0.057(3) 0.009(2) 0.013(2) -0.007(2)
S2 0.1154(16) 0.0549(11) 0.218(3) -0.0077(12) 0.1083(17) -0.0116(10)
C25 0.067(3) 0.048(3) 0.064(3) 0.001(2) 0.021(3) -0.001(3)
C26 0.107(5) 0.049(3) 0.103(4) 0.001(3) 0.062(4) -0.007(3)
C27 0.103(5) 0.054(4) 0.100(4) -0.006(3) 0.044(4) -0.006(3)
C28 0.077(4) 0.061(4) 0.074(3) 0.000(3) 0.025(3) -0.012(3)
C29 0.049(3) 0.050(3) 0.060(3) 0.010(2) 0.013(2) -0.009(2)
C30 0.059(3) 0.076(4) 0.077(4) -0.004(3) 0.003(3) -0.009(3)
C31 0.064(3) 0.054(4) 0.110(5) -0.003(3) -0.003(3) 0.015(3)
C32 0.062(3) 0.047(3) 0.072(3) 0.008(3) 0.013(3) 0.002(2)
C42 0.093(4) 0.059(4) 0.088(4) 0.006(3) 0.038(3) -0.017(3)
C43 0.101(5) 0.072(5) 0.123(6) 0.001(4) 0.042(4) -0.025(4)
C44 0.097(4) 0.051(3) 0.089(4) 0.006(3) 0.043(3) -0.005(3)
C45 0.107(5) 0.055(4) 0.115(5) -0.022(4) 0.047(4) -0.012(3)
C46 0.066(3) 0.049(3) 0.058(3) -0.005(2) 0.016(3) -0.004(2)
C47 0.059(3) 0.057(3) 0.065(3) 0.005(2) 0.024(3) 0.003(2)
C48 0.067(4) 0.080(4) 0.084(4) 0.023(4) 0.029(3) 0.028(3)
C49 0.257(12) 0.155(9) 0.086(6) 0.019(6) 0.031(7) 0.075(8)
O1 0.155(5) 0.082(3) 0.075(3) 0.014(2) 0.011(3) 0.011(3)
O2 0.080(3) 0.096(3) 0.114(4) 0.047(3) 0.039(3) 0.011(3)
C50 0.073(4) 0.064(4) 0.053(3) 0.005(3) 0.024(3) -0.003(3)
N1 0.056(2) 0.041(2) 0.061(2) 0.0042(19) 0.013(2) -0.0083(19)
N2 0.052(2) 0.044(2) 0.053(2) 0.0042(18) 0.0136(19) -0.0059(18)
N3 0.059(3) 0.047(3) 0.059(2) 0.0050(19) 0.021(2) -0.009(2)
N4 0.054(2) 0.044(2) 0.057(2) -0.0001(18) 0.0140(19) -0.0068(19)
C6 0.048(3) 0.049(3) 0.059(3) -0.002(2) 0.011(2) -0.002(2)
C37 0.075(4) 0.074(4) 0.113(5) -0.014(3) 0.040(4) 0.001(3)
C7 0.040(4) 0.055(4) 0.045(4) -0.002(3) 0.005(3) -0.003(3)
C8 0.035(3) 0.049(3) 0.042(3) -0.001(3) 0.003(3) -0.010(3)
C9 0.050(4) 0.054(4) 0.062(5) 0.000(4) 0.013(4) -0.015(4)
C38 0.045(4) 0.063(4) 0.060(4) 0.010(3) 0.008(3) 0.000(3)
C39 0.058(4) 0.090(5) 0.084(4) 0.037(4) 0.010(4) -0.002(4)
C40 0.096(4) 0.102(5) 0.113(4) 0.015(4) 0.041(4) -0.004(4)
C41 0.098(7) 0.089(6) 0.104(7) 0.033(6) 0.046(5) -0.014(5)
O1A 0.123(5) 0.124(5) 0.138(5) 0.006(4) 0.053(4) 0.005(4)
O2A 0.128(6) 0.098(6) 0.131(6) -0.003(5) 0.028(5) -0.028(5)
C7B 0.051(5) 0.063(5) 0.060(5) -0.004(5) 0.012(5) -0.005(5)
C8B 0.056(4) 0.062(4) 0.065(4) -0.002(4) 0.015(4) -0.010(4)
C9B 0.057(5) 0.055(5) 0.066(5) -0.003(5) 0.020(5) -0.013(5)
C38B 0.075(5) 0.081(5) 0.084(5) 0.005(5) 0.015(5) -0.003(5)
C39B 0.093(5) 0.102(5) 0.102(5) 0.009(5) 0.023(5) -0.002(5)
C40B 0.092(5) 0.115(5) 0.111(5) 0.002(5) 0.044(5) -0.012(5)
C41B 0.098(8) 0.086(7) 0.106(8) 0.020(7) 0.034(7) -0.011(7)
O1B 0.093(5) 0.086(5) 0.100(5) 0.004(4) 0.029(4) -0.016(4)
O2B 0.088(6) 0.160(7) 0.078(6) -0.004(6) 0.029(5) -0.008(6)
S1 0.0615(19) 0.0389(13) 0.0597(19) 0.0037(12) 0.0215(14) -0.0042(15)
C22 0.149(6) 0.062(5) 0.089(5) -0.003(5) 0.050(5) -0.017(5)
C23 0.100(6) 0.071(5) 0.086(5) -0.008(5) 0.040(5) -0.010(5)
C21 0.039(3) 0.042(3) 0.126(5) -0.008(3) 0.039(3) 0.005(2)
C24 0.060(3) 0.047(3) 0.086(4) 0.002(3) 0.024(3) -0.002(3)
S1A 0.065(3) 0.050(2) 0.065(3) -0.002(2) 0.023(2) -0.003(2)
C22A 0.102(6) 0.048(5) 0.044(5) 0.003(5) 0.026(5) -0.005(5)
C23A 0.085(6) 0.059(5) 0.049(5) -0.003(5) 0.020(5) 0.002(5)
S3 0.0715(10) 0.0530(9) 0.0763(10) 0.0069(7) 0.0059(8) 0.0115(7)
S4 0.084(3) 0.063(2) 0.090(3) 0.010(2) 0.012(2) -0.004(2)
C33 0.090(5) 0.049(5) 0.092(5) 0.002(4) 0.026(4) 0.000(4)
C34 0.095(5) 0.055(5) 0.097(5) -0.003(5) 0.035(5) 0.004(5)
C35 0.085(5) 0.062(5) 0.091(5) -0.001(4) 0.027(5) 0.003(5)
C36 0.081(6) 0.066(6) 0.075(5) -0.002(5) 0.023(5) 0.007(5)
S4A 0.116(2) 0.0442(18) 0.112(2) -0.0098(16) 0.0520(19) 0.0091(16)
C33A 0.084(4) 0.050(4) 0.090(4) 0.003(4) 0.028(4) -0.003(4)
C34A 0.095(5) 0.068(5) 0.092(5) 0.004(5) 0.015(5) -0.008(4)
C35A 0.098(5) 0.073(5) 0.082(4) -0.002(4) 0.011(4) -0.012(4)
C36A 0.100(6) 0.071(5) 0.087(5) -0.009(5) 0.023(5) -0.006(5)

loop_
_atom_type_symbol
_atom_type_description
_atom_type_scat_dispersion_real
_atom_type_scat_dispersion_imag
_atom_type_scat_source
C C 0.0033 0.0016 'International Tables Vol C Tables 4.2.6.8 and 6.1.1.4'
H H 0.0000 0.0000 'International Tables Vol C Tables 4.2.6.8 and 6.1.1.4'
N N 0.0061 0.0033 'International Tables Vol C Tables 4.2.6.8 and 6.1.1.4'
O O 0.0106 0.0060 'International Tables Vol C Tables 4.2.6.8 and 6.1.1.4'
S S 0.1246 0.1234 'International Tables Vol C Tables 4.2.6.8 and 6.1.1.4'

loop_
_geom_angle_atom_site_label_1
_geom_angle_atom_site_label_2
_geom_angle_atom_site_label_3
_geom_angle
C20 C1 N1 125.3(5)
C20 C1 C2 125.1(4)
N1 C1 C2 109.6(4)
C3 C2 C1 105.2(4)
C3 C2 C21 125.4(5)
C1 C2 C21 129.4(5)
C2 C3 C4 107.2(5)
C2 C3 C29 128.5(5)
C4 C3 C29 124.1(5)
N1 C4 C5 125.7(4)
N1 C4 C3 110.9(4)
C5 C4 C3 123.4(5)
C6 C5 C4 127.6(5)
C11 C10 C9 128.2(5)
C11 C10 C9B 127.4(6)
N3 C11 C10 125.9(5)
N3 C11 C12 111.1(5)
C10 C11 C12 123.0(5)
C13 C12 C11 105.8(5)
C13 C12 C42 128.7(6)
C11 C12 C42 125.5(5)
C12 C13 C14 106.6(5)
C12 C13 C44 127.4(5)
C14 C13 C44 126.0(5)
N3 C14 C15 124.4(5)
N3 C14 C13 111.1(4)
C15 C14 C13 124.5(5)
C16 C15 C14 127.5(5)
C15 C16 N2 123.8(4)
C15 C16 C17 128.9(5)
N2 C16 C17 107.3(4)
C18 C17 C16 108.4(4)
C18 C17 C46 126.6(5)
C16 C17 C46 124.9(5)
C17 C18 C19 107.5(4)
C17 C18 C50 127.9(5)
C19 C18 C50 124.6(5)
N2 C19 C20 125.4(5)
N2 C19 C18 107.6(4)
C20 C19 C18 126.9(5)
C1 C20 C19 128.2(5)
C28 S2 C25 93.0(3)
C26 C25 C24 126.1(5)
C26 C25 S2 108.9(4)
C24 C25 S2 124.9(4)
C25 C26 C27 112.9(5)
C28 C27 C26 113.5(6)
C27 C28 S2 111.6(5)
C30 C29 C3 129.9(5)
C30 C29 S3 112.6(5)
C3 C29 S3 117.4(4)
C29 C30 C31 113.6(6)
C32 C31 C30 113.1(5)
C31 C32 C33A 131.8(7)
C31 C32 C33 127.6(8)
C31 C32 S3 108.9(4)
C33A C32 S3 118.8(6)
C33 C32 S3 122.5(7)
C12 C42 C43 111.6(5)
C45 C44 C13 112.7(5)
C17 C46 C47 114.5(4)
C48 C47 C46 111.1(4)
O2 C48 O1 124.4(6)
O2 C48 C47 124.2(7)
O1 C48 C47 111.4(6)
C48 O1 C49 115.5(7)
C4 N1 C1 107.1(4)
C19 N2 C16 109.1(4)
C14 N3 C11 105.3(4)
C6 N4 C9 109.1(4)
C6 N4 C9B 108.6(5)
N4 C6 C5 123.9(4)
N4 C6 C7B 108.2(5)
C5 C6 C7B 126.4(5)
N4 C6 C7 107.4(4)
C5 C6 C7 128.4(5)
C8 C7 C6 106.9(4)
C8 C7 C37 129.3(6)
C6 C7 C37 123.3(6)
C7 C8 C9 108.0(4)
C7 C8 C38 127.2(6)
C9 C8 C38 124.8(6)
N4 C9 C10 123.7(6)
N4 C9 C8 108.6(5)
C10 C9 C8 127.0(6)
C8 C38 C39 112.1(5)
C40 C39 C38 109.0(5)
O2A C40 O1A 121.3(8)
O2A C40 C39 127.0(8)
O1A C40 C39 111.7(8)
C40 O1A C41 120.6(9)
C8B C7B C6 106.4(5)
C8B C7B C37 128.0(7)
C6 C7B C37 122.4(7)
C7B C8B C9B 108.5(5)
C7B C8B C38B 121.3(10)
C9B C8B C38B 130.0(10)
N4 C9B C10 122.6(7)
N4 C9B C8B 107.5(5)
C10 C9B C8B 129.9(8)
C39B C38B C8B 120.3(8)
C38B C39B C40B 118.4(8)
O2B C40B O1B 119.8(8)
O2B C40B C39B 120.2(9)
O1B C40B C39B 120.0(9)
C40B O1B C41B 114.7(9)
C21 S1 C24 93.1(3)
C21 C22 C23 117.6(12)
C24 C23 C22 107.0(10)
C22 C21 C2 123.6(8)
C22 C21 S1A 99.4(7)
C2 C21 S1A 127.2(5)
C2 C21 C22A 124.0(6)
S1A C21 C22A 108.2(6)
C22 C21 S1 114.6(8)
C2 C21 S1 121.3(4)
C22A C21 S1 103.9(5)
C23 C24 C25 128.5(6)
C23 C24 S1A 92.4(6)
C25 C24 S1A 128.3(5)
C25 C24 C23A 120.4(6)
S1A C24 C23A 110.5(6)
C23 C24 S1 106.8(6)
C25 C24 S1 123.6(4)
C23A C24 S1 104.1(6)
C21 S1A C24 102.4(4)
C23A C22A C21 110.1(10)
C22A C23A C24 108.7(10)
C32 S3 C29 91.8(3)
C33 S4 C36 92.0(6)
C34 C33 C32 123.2(12)
C34 C33 S4 109.8(7)
C32 C33 S4 127.0(10)
C33 C34 C35 113.0(11)
C36 C35 C34 113.0(11)
C35 C36 S4 112.2(9)
C33A S4A C36A 91.0(5)
C34A C33A C32 128.0(10)
C34A C33A S4A 112.8(7)
C32 C33A S4A 119.3(8)
C33A C34A C35A 110.7(10)
C36A C35A C34A 113.2(10)
C35A C36A S4A 112.4(9)

loop_
_geom_bond_atom_site_label_1
_geom_bond_atom_site_label_2
_geom_bond_distance
C1 C20 1.374(7)
C1 N1 1.378(6)
C1 C2 1.483(7)
C2 C3 1.376(7)
C2 C21 1.521(7)
C3 C4 1.450(7)
C3 C29 1.516(7)
C4 N1 1.348(6)
C4 C5 1.398(7)
C5 C6 1.389(6)
C10 C11 1.388(8)
C10 C9 1.397(7)
C10 C9B 1.410(8)
C11 N3 1.357(6)
C11 C12 1.460(8)
C12 C13 1.342(8)
C12 C42 1.515(8)
C13 C14 1.452(7)
C13 C44 1.532(8)
C14 N3 1.354(6)
C14 C15 1.394(7)
C15 C16 1.392(7)
C16 N2 1.380(6)
C16 C17 1.422(7)
C17 C18 1.370(7)
C17 C46 1.506(7)
C18 C19 1.427(7)
C18 C50 1.486(7)
C19 N2 1.381(6)
C19 C20 1.393(7)
S2 C28 1.695(6)
S2 C25 1.706(5)
C25 C26 1.345(7)
C25 C24 1.437(7)
C26 C27 1.432(8)
C27 C28 1.280(7)
C29 C30 1.237(8)
C29 S3 1.728(5)
C30 C31 1.460(9)
C31 C32 1.334(8)
C32 C33A 1.427(9)
C32 C33 1.460(10)
C32 S3 1.725(5)
C42 C43 1.523(10)
C44 C45 1.494(9)
C46 C47 1.514(7)
C47 C48 1.514(8)
C48 O2 1.197(8)
C48 O1 1.328(8)
C49 O1 1.456(9)
N4 C6 1.374(6)
N4 C9 1.382(8)
N4 C9B 1.384(9)
C6 C7B 1.438(9)
C6 C7 1.452(8)
C37 C7 1.500(8)
C37 C7B 1.527(9)
C7 C8 1.389(8)
C8 C9 1.408(7)
C8 C38 1.520(7)
C38 C39 1.547(8)
C39 C40 1.516(8)
C40 O2A 1.169(8)
C40 O1A 1.298(9)
C41 O1A 1.427(8)
C7B C8B 1.382(9)
C8B C9B 1.415(9)
C8B C38B 1.483(9)
C38B C39B 1.438(10)
C39B C40B 1.486(8)
C40B O2B 1.185(9)
C40B O1B 1.322(9)
C41B O1B 1.486(9)
S1 C21 1.645(6)
S1 C24 1.708(6)
C22 C21 1.080(14)
C22 C23 1.508(16)
C23 C24 1.358(13)
C21 S1A 1.561(7)
C21 C22A 1.613(13)
C24 S1A 1.563(7)
C24 C23A 1.577(14)
C22A C23A 1.374(18)
S4 C33 1.714(11)
S4 C36 1.721(9)
C33 C34 1.350(12)
C34 C35 1.439(12)
C35 C36 1.289(11)
S4A C33A 1.692(10)
S4A C36A 1.717(9)
C33A C34A 1.342(12)
C34A C35A 1.445(12)
C35A C36A 1.298(10)

loop_
_geom_torsion_atom_site_label_1
_geom_torsion_atom_site_label_2
_geom_torsion_atom_site_label_3
_geom_torsion_atom_site_label_4
_geom_torsion
C20 C1 C2 C3 -179.9(5)
N1 C1 C2 C3 1.5(6)
C20 C1 C2 C21 2.2(9)
N1 C1 C2 C21 -176.4(5)
C1 C2 C3 C4 -0.8(6)
C21 C2 C3 C4 177.2(5)
C1 C2 C3 C29 -175.4(5)
C21 C2 C3 C29 2.6(9)
C2 C3 C4 N1 -0.2(6)
C29 C3 C4 N1 174.7(4)
C2 C3 C4 C5 -179.1(5)
C29 C3 C4 C5 -4.2(8)
N1 C4 C5 C6 -4.3(8)
C3 C4 C5 C6 174.5(5)
C9 C10 C11 N3 5.4(10)
C9B C10 C11 N3 -10.0(13)
C9 C10 C11 C12 -175.7(6)
C9B C10 C11 C12 168.9(11)
N3 C11 C12 C13 -1.1(7)
C10 C11 C12 C13 179.8(5)
N3 C11 C12 C42 178.4(5)
C10 C11 C12 C42 -0.6(9)
C11 C12 C13 C14 0.2(6)
C42 C12 C13 C14 -179.3(6)
C11 C12 C13 C44 178.7(6)
C42 C12 C13 C44 -0.8(11)
C12 C13 C14 N3 0.7(6)
C44 C13 C14 N3 -177.8(5)
C12 C13 C14 C15 -180.0(5)
C44 C13 C14 C15 1.6(9)
N3 C14 C15 C16 0.9(8)
C13 C14 C15 C16 -178.4(5)
C14 C15 C16 N2 -0.5(8)
C14 C15 C16 C17 179.8(5)
C15 C16 C17 C18 -179.7(5)
N2 C16 C17 C18 0.6(5)
C15 C16 C17 C46 0.5(8)
N2 C16 C17 C46 -179.2(4)
C16 C17 C18 C19 -1.3(5)
C46 C17 C18 C19 178.5(5)
C16 C17 C18 C50 179.7(5)
C46 C17 C18 C50 -0.5(8)
C17 C18 C19 N2 1.6(5)
C50 C18 C19 N2 -179.4(5)
C17 C18 C19 C20 -176.7(5)
C50 C18 C19 C20 2.3(8)
N1 C1 C20 C19 2.9(9)
C2 C1 C20 C19 -175.5(5)
N2 C19 C20 C1 1.2(8)
C18 C19 C20 C1 179.2(5)
C28 S2 C25 C26 0.2(5)
C28 S2 C25 C24 176.2(5)
C24 C25 C26 C27 -175.8(6)
S2 C25 C26 C27 0.1(7)
C25 C26 C27 C28 -0.5(9)
C26 C27 C28 S2 0.7(8)
C25 S2 C28 C27 -0.5(5)
C2 C3 C29 C30 -91.8(8)
C4 C3 C29 C30 94.5(7)
C2 C3 C29 S3 89.8(6)
C4 C3 C29 S3 -84.0(5)
C3 C29 C30 C31 -179.5(5)
S3 C29 C30 C31 -1.0(7)
C29 C30 C31 C32 0.7(8)
C30 C31 C32 C33A 171.3(5)
C30 C31 C32 C33 168.7(5)
C30 C31 C32 S3 -0.1(7)
C13 C12 C42 C43 101.0(8)
C11 C12 C42 C43 -78.4(8)
C12 C13 C44 C45 -82.5(8)
C14 C13 C44 C45 95.6(7)
C18 C17 C46 C47 -82.0(6)
C16 C17 C46 C47 97.8(6)
C17 C46 C47 C48 -68.6(6)
C46 C47 C48 O2 -61.2(7)
C46 C47 C48 O1 118.6(5)
O2 C48 O1 C49 -3.0(10)
C47 C48 O1 C49 177.1(6)
C5 C4 N1 C1 -180.0(5)
C3 C4 N1 C1 1.1(5)
C20 C1 N1 C4 179.8(5)
C2 C1 N1 C4 -1.6(5)
C20 C19 N2 C16 177.1(5)
C18 C19 N2 C16 -1.3(5)
C15 C16 N2 C19 -179.3(4)
C17 C16 N2 C19 0.5(5)
C15 C14 N3 C11 179.3(5)
C13 C14 N3 C11 -1.3(6)
C10 C11 N3 C14 -179.5(5)
C12 C11 N3 C14 1.5(6)
C9 N4 C6 C5 -174.0(5)
C9B N4 C6 C5 172.9(9)
C9 N4 C6 C7B 18.9(3)
C9B N4 C6 C7B 5.8(10)
C9 N4 C6 C7 0.27(18)
C9B N4 C6 C7 -12.8(9)
C4 C5 C6 N4 -1.6(7)
C4 C5 C6 C7B 163.2(5)
C4 C5 C6 C7 -174.6(4)
N4 C6 C7 C8 -0.13(16)
C5 C6 C7 C8 173.8(5)
C7B C6 C7 C8 -95.7(16)
N4 C6 C7 C37 172.3(5)
C5 C6 C7 C37 -13.8(5)
C7B C6 C7 C37 76.7(16)
C7B C37 C7 C8 96.8(16)
C7B C37 C7 C6 -73.8(15)
C6 C7 C8 C9 -0.1(3)
C37 C7 C8 C9 -171.8(6)
C6 C7 C8 C38 179.5(3)
C37 C7 C8 C38 7.8(7)
C6 N4 C9 C10 -171.4(6)
C9B N4 C9 C10 -82(2)
C6 N4 C9 C8 -0.3(3)
C9B N4 C9 C8 89(2)
C11 C10 C9 N4 -10.6(9)
C9B C10 C9 N4 81(3)
C11 C10 C9 C8 -180.0(6)
C9B C10 C9 C8 -89(2)
C7 C8 C9 N4 0.2(4)
C38 C8 C9 N4 -179.4(3)
C7 C8 C9 C10 170.9(6)
C38 C8 C9 C10 -8.7(8)
C7 C8 C38 C39 -104.6(8)
C9 C8 C38 C39 74.9(8)
C8 C38 C39 C40 -155.8(7)
C38 C39 C40 O2A 94.0(8)
C38 C39 C40 O1A -85.3(8)
O2A C40 O1A C41 9.1(11)
C39 C40 O1A C41 -171.6(10)
N4 C6 C7B C8B -0.26(18)
C5 C6 C7B C8B -166.9(5)
C7 C6 C7B C8B 89.9(16)
N4 C6 C7B C37 -161.3(6)
C5 C6 C7B C37 32.0(7)
C7 C6 C7B C37 -71.1(15)
C7 C37 C7B C8B -83.1(15)
C7 C37 C7B C6 73.6(14)
C6 C7B C8B C9B -5.2(10)
C37 C7B C8B C9B 154.4(11)
C6 C7B C8B C38B 179.2(4)
C37 C7B C8B C38B -21.1(8)
C6 N4 C9B C10 170.0(12)
C9 N4 C9B C10 75(2)
C6 N4 C9B C8B -8.9(15)
C9 N4 C9B C8B -104(3)
C11 C10 C9B N4 22(2)
C9 C10 C9B N4 -76(2)
C11 C10 C9B C8B -159.4(13)
C9 C10 C9B C8B 102(4)
C7B C8B C9B N4 8.8(15)
C38B C8B C9B N4 -176.2(7)
C7B C8B C9B C10 -170.0(14)
C38B C8B C9B C10 5(2)
C7B C8B C38B C39B 122.0(15)
C9B C8B C38B C39B -52.5(19)
C8B C38B C39B C40B -173.1(11)
C38B C39B C40B O2B 113.0(15)
C38B C39B C40B O1B -67.0(15)
O2B C40B O1B C41B 23.2(13)
C39B C40B O1B C41B -156.8(13)
C21 C22 C23 C24 8.2(5)
C23 C22 C21 C2 169.1(6)
C23 C22 C21 S1A 21.3(3)
C23 C22 C21 C22A -85.5(11)
C23 C22 C21 S1 -2.1(3)
C3 C2 C21 C22 -150.4(5)
C1 C2 C21 C22 27.1(7)
C3 C2 C21 S1A -11.7(8)
C1 C2 C21 S1A 165.8(5)
C3 C2 C21 C22A 158.9(5)
C1 C2 C21 C22A -23.6(7)
C3 C2 C21 S1 20.3(7)
C1 C2 C21 S1 -162.2(5)
C24 S1 C21 C22 -3.3(2)
C24 S1 C21 C2 -174.8(5)
C24 S1 C21 S1A -63.2(5)
C24 S1 C21 C22A 39.5(4)
C22 C23 C24 C25 -177.2(5)
C22 C23 C24 S1A -31.5(4)
C22 C23 C24 C23A 84.5(9)
C22 C23 C24 S1 -9.3(5)
C26 C25 C24 C23 159.8(7)
S2 C25 C24 C23 -15.5(8)
C26 C25 C24 S1A 25.6(9)
S2 C25 C24 S1A -149.6(4)
C26 C25 C24 C23A -142.9(6)
S2 C25 C24 C23A 41.8(7)
C26 C25 C24 S1 -6.2(9)
S2 C25 C24 S1 178.5(3)
C21 S1 C24 C23 7.8(4)
C21 S1 C24 C25 176.4(5)
C21 S1 C24 S1A 66.8(6)
C21 S1 C24 C23A -41.2(4)
C22 C21 S1A C24 -41.0(4)
C2 C21 S1A C24 172.9(5)
C22A C21 S1A C24 1.08(17)
S1 C21 S1A C24 86.1(6)
C23 C24 S1A C21 42.7(4)
C25 C24 S1A C21 -171.5(5)
C23A C24 S1A C21 -2.1(3)
S1 C24 S1A C21 -82.1(6)
C22 C21 C22A C23A 84.1(12)
C2 C21 C22A C23A -171.8(5)
S1A C21 C22A C23A 0.4(2)
S1 C21 C22A C23A -27.4(3)
C21 C22A C23A C24 -1.7(3)
C23 C24 C23A C22A -71.0(8)
C25 C24 C23A C22A 172.8(5)
S1A C24 C23A C22A 2.4(4)
S1 C24 C23A C22A 28.9(4)
C31 C32 S3 C29 -0.3(4)
C33A C32 S3 C29 -173.0(3)
C33 C32 S3 C29 -169.8(4)
C30 C29 S3 C32 0.8(5)
C3 C29 S3 C32 179.5(4)
C31 C32 C33 C34 6.8(6)
C33A C32 C33 C34 -148(8)
S3 C32 C33 C34 174.2(6)
C31 C32 C33 S4 -173.2(6)
C33A C32 C33 S4 32(8)
S3 C32 C33 S4 -5.8(5)
C36 S4 C33 C34 -0.1(4)
C36 S4 C33 C32 179.9(2)
C32 C33 C34 C35 -179.7(3)
S4 C33 C34 C35 0.3(4)
C33 C34 C35 C36 -0.3(6)
C34 C35 C36 S4 0.2(7)
C33 S4 C36 C35 -0.1(6)
C31 C32 C33A C34A -175.1(7)
C33 C32 C33A C34A -149(8)
S3 C32 C33A C34A -4.4(4)
C31 C32 C33A S4A 5.2(7)
C33 C32 C33A S4A 32(8)
S3 C32 C33A S4A 175.9(4)
C36A S4A C33A C34A 0.9(4)
C36A S4A C33A C32 -179.4(2)
C32 C33A C34A C35A 179.8(3)
S4A C33A C34A C35A -0.5(4)
C33A C34A C35A C36A -0.4(6)
C34A C35A C36A S4A 1.1(8)
C33A S4A C36A C35A -1.2(6)
